data_7125525
loop_
_publ_author_name
'Liu, Cai-Ming'
'Restorp, Per'
'Nordlander, Ebbe'
'Pierpont, Cortlandt G.'

_publ_section_title
;
 Oxo-deficient dioxylene complexes of Mo(vi) containing
 3,6-di-tert-butylcatechol
;
_journal_issue 24
_journal_name_full 'Chemical Communications'
_journal_page_first 2686
_journal_paper_doi 10.1039/b108220e
_journal_year 2001
_chemical_formula_sum 'C14 H20 Mo0.5 O2.5'
_chemical_formula_weight 276.27
_chemical_name_systematic
; 
[MoO(3,6-DBCat)2]4 
;
_space_group_IT_number 126
_space_group_name_Hall '-P 4a 2bc'
_space_group_name_H-M_alt 'P 4/n n c :2'
_symmetry_cell_setting tetragonal
_symmetry_space_group_name_H-M 'P 4/n n c :2'
_atom_sites_solution_hydrogens geom
_atom_sites_solution_primary direct
_atom_sites_solution_secondary difmap
_audit_creation_method SHELXL
_cell_angle_alpha 90.00
_cell_angle_beta 90.00
_cell_angle_gamma 90.00
_cell_formula_units_Z 16
_cell_length_a 22.5679(15)
_cell_length_b 22.5679(15)
_cell_length_c 13.0099(12)
_cell_measurement_temperature 293(2)
_cell_volume 6626.1(9)
_computing_cell_refinement 'Siemens XSCANS'
_computing_data_collection 'Siemens XSCANS'
_computing_data_reduction 'Siemens SHELXTL'
_computing_molecular_graphics 'Siemens SHELXTL'
_computing_publication_material 'Siemens SHELXTL'
_computing_structure_refinement 'SHELXL-93 (Sheldrick, 1993)'
_computing_structure_solution 'SHELXS-86 (Sheldrick, 1990)'
_diffrn_ambient_temperature 293(2)
_diffrn_measurement_device 'Siemens P4'
_diffrn_measurement_method '\w scans'
_diffrn_radiation_monochromator graphite
_diffrn_radiation_source 'fine-focus sealed tube'
_diffrn_radiation_type MoK\a
_diffrn_radiation_wavelength 0.71073
_diffrn_reflns_av_R_equivalents 0.0659
_diffrn_reflns_av_sigmaI/netI 0.0295
_diffrn_reflns_limit_h_max 32
_diffrn_reflns_limit_h_min -29
_diffrn_reflns_limit_k_max 32
_diffrn_reflns_limit_k_min -32
_diffrn_reflns_limit_l_max 18
_diffrn_reflns_limit_l_min -18
_diffrn_reflns_number 45323
_diffrn_reflns_theta_max 27.49
_diffrn_reflns_theta_min 1.28
_exptl_absorpt_coefficient_mu 0.424
_exptl_absorpt_correction_T_max 0.955
_exptl_absorpt_correction_T_min 0.756
_exptl_absorpt_correction_type 'Semi-empirical from psi-scans'
_exptl_crystal_colour 'dark blue'
_exptl_crystal_density_diffrn 1.108
_exptl_crystal_description plate
_exptl_crystal_F_000 2320
_exptl_crystal_size_max 0.64
_exptl_crystal_size_mid 0.10
_exptl_crystal_size_min 0.07
_refine_diff_density_max 1.020
_refine_diff_density_min -0.503
_refine_diff_density_rms 0.127
_refine_ls_goodness_of_fit_all 1.261
_refine_ls_goodness_of_fit_obs 1.373
_refine_ls_matrix_type full
_refine_ls_number_parameters 155
_refine_ls_number_reflns 3808
_refine_ls_number_restraints 0
_refine_ls_restrained_S_all 1.297
_refine_ls_restrained_S_obs 1.373
_refine_ls_R_factor_all 0.0902
_refine_ls_R_factor_obs 0.0584
_refine_ls_shift/esd_max -0.003
_refine_ls_shift/esd_mean 0.001
_refine_ls_structure_factor_coef Fsqd
_refine_ls_weighting_details 'w=1/[\s^2^(Fo^2^)+(0.0889P)^2^+13.3000P] where P=(Fo^2^+2Fc^2^)/3'
_refine_ls_weighting_scheme calc
_refine_ls_wR_factor_all 0.2116
_refine_ls_wR_factor_obs 0.1878
_reflns_number_observed 2713
_reflns_number_total 3824
_reflns_observed_criterion >2sigma(I)
_cod_data_source_file b108220e.txt
_cod_data_source_block '[MoO(3,6-DBCat)2]4'
_cod_depositor_comments
;
The following automatic conversions were performed:

data item '_symmetry_cell_setting' value 'Tetragonal' was changed to
'tetragonal' in accordance with the
/home/saulius/struct/COD-crude-data/automatic-downloads/DataCite-retrospective/RSC/depositions/lib/dictionaries/cif_core.dic
dictionary named 'cif_core.dic' version 2.4.2 last updated on
2011-04-26.

data item '_refine_ls_weighting_scheme' value 'calc
w=1/[\s^2^(Fo^2^)+(0.0889P)^2^+13.3000P] where P=(Fo^2^+2Fc^2^)/3'
was changed to 'calc'. A new data item '_refine_ls_weighting_details'
was created with the value set to
'w=1/[\s^2^(Fo^2^)+(0.0889P)^2^+13.3000P] where P=(Fo^2^+2Fc^2^)/3'.

Automatic conversion script
Id: cif_fix_values 6909 2019-04-08 15:41:33Z antanas 
;
_cod_original_sg_symbol_H-M P4/nnc
_cod_original_formula_sum 'C14 H20 Mo0.50 O2.50'
_cod_database_code 7125525

loop_
_symmetry_equiv_pos_as_xyz
'x, y, z'
'-x+1/2, -y+1/2, z'
'-y+1/2, x, z'
'y, -x+1/2, z'
'-x+1/2, y, -z+1/2'
'x, -y+1/2, -z+1/2'
'y, x, -z+1/2'
'-y+1/2, -x+1/2, -z+1/2'
'-x, -y, -z'
'x-1/2, y-1/2, -z'
'y-1/2, -x, -z'
'-y, x-1/2, -z'
'x-1/2, -y, z-1/2'
'-x, y-1/2, z-1/2'
'-y, -x, z-1/2'
'y-1/2, x-1/2, z-1/2'

loop_
_atom_site_aniso_label
_atom_site_aniso_U_11
_atom_site_aniso_U_22
_atom_site_aniso_U_33
_atom_site_aniso_U_23
_atom_site_aniso_U_13
_atom_site_aniso_U_12
Mo 0.0282(2) 0.0282(2) 0.0176(3) 0.00208(15) 0.00208(15) 0.0042(2)
O1 0.026(2) 0.026(2) 0.021(2) -0.001(2) 0.000 0.000
O3 0.025(2) 0.038(2) 0.0189(14) -0.0002(13) 0.0015(11) 0.0056(12)
O2 0.026(2) 0.039(2) 0.029(2) 0.0064(14) 0.0055(13) 0.0050(13)
C3 0.031(2) 0.030(2) 0.026(2) 0.003(2) 0.000(2) 0.006(2)
C1 0.030(2) 0.030(2) 0.024(2) 0.004(2) 0.002(2) 0.003(2)
C6 0.029(2) 0.031(2) 0.034(2) 0.000(2) -0.001(2) 0.006(2)
C7 0.026(2) 0.043(3) 0.045(3) 0.009(2) 0.008(2) 0.007(2)
C11 0.034(2) 0.043(3) 0.026(2) 0.011(2) 0.004(2) 0.006(2)
C5 0.029(2) 0.039(3) 0.035(3) 0.004(2) -0.006(2) 0.007(2)
C14 0.039(3) 0.063(4) 0.041(3) 0.024(3) 0.009(2) 0.012(2)
C2 0.027(2) 0.029(2) 0.022(2) -0.001(2) -0.003(2) 0.004(2)
C13 0.037(3) 0.054(3) 0.031(2) 0.009(2) 0.009(2) 0.011(2)
C4 0.038(3) 0.038(3) 0.029(2) 0.007(2) -0.001(2) 0.008(2)
C12 0.038(3) 0.048(3) 0.051(3) 0.011(3) 0.007(2) -0.003(2)
C10 0.026(2) 0.055(3) 0.062(3) 0.009(3) 0.005(2) 0.007(2)
C9 0.036(3) 0.053(3) 0.092(5) 0.024(3) 0.019(3) 0.007(3)
C8 0.038(3) 0.078(4) 0.043(3) 0.005(3) 0.011(2) 0.016(3)

loop_
_atom_site_label
_atom_site_type_symbol
_atom_site_fract_x
_atom_site_fract_y
_atom_site_fract_z
_atom_site_U_iso_or_equiv
_atom_site_thermal_displace_type
_atom_site_occupancy
_atom_site_calc_flag
_atom_site_refinement_flags
Mo Mo 0.166909(15) 0.333091(15) 0.2500 0.0246(2) Uani 1 d S
O1 O 0.1643(2) 0.2500 0.2500 0.0244(9) Uani 1 d S
O3 O 0.17242(12) 0.36019(15) 0.1097(2) 0.0271(6) Uani 1 d .
O2 O 0.08237(13) 0.34070(14) 0.2077(2) 0.0312(7) Uani 1 d .
C3 C 0.1236(2) 0.4099(2) -0.0330(3) 0.0290(9) Uani 1 d .
C1 C 0.0712(2) 0.3682(2) 0.1182(3) 0.0279(9) Uani 1 d .
C6 C 0.0147(2) 0.3856(2) 0.0822(4) 0.0311(10) Uani 1 d .
C7 C -0.0414(2) 0.3753(2) 0.1456(4) 0.0381(11) Uani 1 d .
C11 C 0.1809(2) 0.4253(2) -0.0883(3) 0.0346(11) Uani 1 d .
C5 C 0.0155(2) 0.4142(2) -0.0118(4) 0.0344(11) Uani 1 d .
H5A H -0.0204(2) 0.4263(2) -0.0399(4) 0.041 Uiso 1 calc R
C14 C 0.1687(2) 0.4560(3) -0.1908(4) 0.0475(14) Uani 1 d .
H14A H 0.2056(2) 0.4652(3) -0.2240(4) 0.071 Uiso 1 calc R
H14B H 0.1470(2) 0.4919(3) -0.1789(4) 0.071 Uiso 1 calc R
H14C H 0.1459(2) 0.4302(3) -0.2341(4) 0.071 Uiso 1 calc R
C2 C 0.1233(2) 0.3798(2) 0.0618(3) 0.0263(8) Uani 1 d .
C13 C 0.2174(2) 0.3687(2) -0.1105(4) 0.0409(12) Uani 1 d .
H13A H 0.2533(2) 0.3793(2) -0.1454(4) 0.061 Uiso 1 calc R
H13B H 0.1946(2) 0.3424(2) -0.1530(4) 0.061 Uiso 1 calc R
H13C H 0.2268(2) 0.3493(2) -0.0469(4) 0.061 Uiso 1 calc R
C4 C 0.0675(2) 0.4259(2) -0.0672(4) 0.0348(10) Uani 1 d .
H4A H 0.0643(2) 0.4454(2) -0.1299(4) 0.042 Uiso 1 calc R
C12 C 0.2179(2) 0.4669(2) -0.0193(4) 0.0455(13) Uani 1 d .
H12A H 0.2542(2) 0.4768(2) -0.0537(4) 0.068 Uiso 1 calc R
H12B H 0.2267(2) 0.4472(2) 0.0444(4) 0.068 Uiso 1 calc R
H12C H 0.1958(2) 0.5024(2) -0.0057(4) 0.068 Uiso 1 calc R
C10 C -0.0966(2) 0.3954(3) 0.0856(5) 0.0476(13) Uani 1 d .
H10A H -0.0930(2) 0.4367(3) 0.0688(5) 0.071 Uiso 1 calc R
H10B H -0.1313(2) 0.3895(3) 0.1271(5) 0.071 Uiso 1 calc R
H10C H -0.1000(2) 0.3727(3) 0.0235(5) 0.071 Uiso 1 calc R
C9 C -0.0483(2) 0.3102(3) 0.1709(6) 0.060(2) Uani 1 d .
H9A H -0.0504(2) 0.2878(3) 0.1084(6) 0.091 Uiso 1 calc R
H9B H -0.0839(2) 0.3045(3) 0.2100(6) 0.091 Uiso 1 calc R
H9C H -0.0148(2) 0.2972(3) 0.2106(6) 0.091 Uiso 1 calc R
C8 C -0.0379(2) 0.4116(3) 0.2443(4) 0.0531(15) Uani 1 d .
H8A H -0.0335(2) 0.4528(3) 0.2274(4) 0.080 Uiso 1 calc R
H8B H -0.0044(2) 0.3989(3) 0.2841(4) 0.080 Uiso 1 calc R
H8C H -0.0735(2) 0.4061(3) 0.2835(4) 0.080 Uiso 1 calc R

loop_
_atom_type_symbol
_atom_type_description
_atom_type_scat_dispersion_real
_atom_type_scat_dispersion_imag
_atom_type_scat_source
C C 0.0033 0.0016 'International Tables Vol C Tables 4.2.6.8 and 6.1.1.4'
H H 0.0000 0.0000 'International Tables Vol C Tables 4.2.6.8 and 6.1.1.4'
O O 0.0106 0.0060 'International Tables Vol C Tables 4.2.6.8 and 6.1.1.4'
Mo Mo -1.6832 0.6857 'International Tables Vol C Tables 4.2.6.8 and 6.1.1.4'

loop_
_geom_angle_atom_site_label_1
_geom_angle_atom_site_label_2
_geom_angle_atom_site_label_3
_geom_angle
_geom_angle_site_symmetry_1
_geom_angle_site_symmetry_3
O1 Mo O1 93.5(2) 4 .
O1 Mo O3 85.75(9) 4 .
O1 Mo O3 108.59(10) . .
O1 Mo O3 108.59(10) 4 8
O1 Mo O3 85.75(9) . 8
O3 Mo O3 159.4(2) . 8
O1 Mo O2 93.25(14) 4 8
O1 Mo O2 162.58(10) . 8
O3 Mo O2 87.90(13) . 8
O3 Mo O2 76.88(12) 8 8
O1 Mo O2 162.58(10) 4 .
O1 Mo O2 93.25(14) . .
O3 Mo O2 76.88(12) . .
O3 Mo O2 87.90(13) 8 .
O2 Mo O2 84.9(2) 8 .
Mo O1 Mo 176.5(2) . 3
C2 O3 Mo 119.3(3) . .
C1 O2 Mo 117.3(3) . .
C4 C3 C2 113.6(4) . .
C4 C3 C11 124.3(4) . .
C2 C3 C11 122.0(4) . .
O2 C1 C2 112.3(4) . .
O2 C1 C6 125.8(4) . .
C2 C1 C6 121.9(4) . .
C5 C6 C1 114.2(4) . .
C5 C6 C7 124.0(4) . .
C1 C6 C7 121.7(4) . .
C9 C7 C8 110.1(5) . .
C9 C7 C6 110.5(4) . .
C8 C7 C6 109.2(4) . .
C9 C7 C10 108.3(4) . .
C8 C7 C10 108.0(4) . .
C6 C7 C10 110.6(4) . .
C3 C11 C14 111.3(4) . .
C3 C11 C12 108.9(4) . .
C14 C11 C12 109.2(4) . .
C3 C11 C13 110.6(4) . .
C14 C11 C13 107.9(4) . .
C12 C11 C13 108.8(4) . .
C6 C5 C4 123.6(4) . .
O3 C2 C3 124.0(4) . .
O3 C2 C1 112.7(4) . .
C3 C2 C1 123.4(4) . .
C3 C4 C5 123.2(4) . .

loop_
_geom_bond_atom_site_label_1
_geom_bond_atom_site_label_2
_geom_bond_distance
_geom_bond_site_symmetry_2
Mo O1 1.8761(4) 4
Mo O1 1.8761(4) .
Mo O3 1.929(3) .
Mo O3 1.929(3) 8
Mo O2 1.993(3) 8
Mo O2 1.993(3) .
O1 Mo 1.8761(4) 3
O3 C2 1.347(5) .
O2 C1 1.344(5) .
C3 C4 1.391(6) .
C3 C2 1.408(6) .
C3 C11 1.520(6) .
C1 C2 1.410(6) .
C1 C6 1.413(6) .
C6 C5 1.383(6) .
C6 C7 1.530(6) .
C7 C9 1.512(8) .
C7 C8 1.526(8) .
C7 C10 1.539(7) .
C11 C14 1.528(7) .
C11 C12 1.544(8) .
C11 C13 1.547(7) .
C5 C4 1.401(7) .
